data_7120219
loop_
_publ_author_name
'Nakamura, Ippei'
'Tsunashima, Ryo'
'Nishihara, Sadafumi'
'Inoue, Katsuya'
'Akutagawa, Tomoyuki'

_publ_section_title
;
 A dielectric anomaly observed for doubly reduced mixed-valence
 polyoxometalate
;
_journal_name_full 'Chem. Commun.'
_journal_paper_doi 10.1039/C7CC03361C
_journal_year 2017
_chemical_formula_sum 'C54 H47 Mo6 N2 O24 P2.5'
_chemical_formula_weight 1761.00
_chemical_name_systematic
; 
 ? 
;
_space_group_IT_number 14
_symmetry_cell_setting monoclinic
_symmetry_space_group_name_Hall '-P 2ybc'
_symmetry_space_group_name_H-M 'P 1 21/c 1'
_atom_sites_solution_hydrogens geom
_atom_sites_solution_primary direct
_atom_sites_solution_secondary difmap
_audit_creation_method SHELXL-97
_audit_update_record
;
2017-04-17 deposited with the CCDC.
2017-05-25 downloaded from the CCDC.
;
_cell_angle_alpha 90.0000(19)
_cell_angle_beta 96.619(2)
_cell_angle_gamma 90.0000(19)
_cell_formula_units_Z 4
_cell_length_a 13.660(6)
_cell_length_b 14.163(6)
_cell_length_c 32.542(14)
_cell_measurement_reflns_used 16045
_cell_measurement_temperature 100(2)
_cell_measurement_theta_max 27.4835
_cell_measurement_theta_min 3.0043
_cell_volume 6254(5)
_computing_structure_refinement 'SHELXL-97 (Sheldrick, 1997)'
_computing_structure_solution 'SHELXS-97 (Sheldrick, 1990)'
_diffrn_ambient_temperature 100(2)
_diffrn_detector_area_resol_mean 14.7275
_diffrn_measured_fraction_theta_full 0.976
_diffrn_measured_fraction_theta_max 0.976
_diffrn_measurement_details
;
scan:
    Number of images: 720
               Slice: -65.0000 - 115.0000
         Image width: 0.2500
            Exp time: 10.0000
       Rotation axis: Omega
               Omega: 0.0000
                 Chi: 45.0000
                 Phi: 0.0000
                 XTD: 55.2093
              2theta: 24.8045
scan:
    Number of images: 720
               Slice: -65.0000 - 115.0000
         Image width: 0.2500
            Exp time: 10.0000
       Rotation axis: Omega
               Omega: 0.0000
                 Chi: 45.0000
                 Phi: 90.0000
                 XTD: 55.2093
              2theta: 24.8045
scan:
    Number of images: 720
               Slice: -65.0000 - 115.0000
         Image width: 0.2500
            Exp time: 10.0000
       Rotation axis: Omega
               Omega: 0.0000
                 Chi: 45.0000
                 Phi: 180.0000
                 XTD: 55.2093
              2theta: 24.8045

;
_diffrn_measurement_device_type 'Rigaku Mercury'
_diffrn_measurement_method dtintegrate.ref
_diffrn_radiation_monochromator 'Graphite Monochromator'
_diffrn_radiation_source 'Rotating Anode'
_diffrn_radiation_type MoK\a
_diffrn_radiation_wavelength 0.71070
_diffrn_reflns_av_R_equivalents 0.0748
_diffrn_reflns_av_sigmaI/netI 0.0879
_diffrn_reflns_limit_h_max 17
_diffrn_reflns_limit_h_min -16
_diffrn_reflns_limit_k_max 18
_diffrn_reflns_limit_k_min -18
_diffrn_reflns_limit_l_max 42
_diffrn_reflns_limit_l_min -42
_diffrn_reflns_number 52013
_diffrn_reflns_theta_full 27.48
_diffrn_reflns_theta_max 27.48
_diffrn_reflns_theta_min 3.00
_exptl_absorpt_coefficient_mu 1.311
_exptl_absorpt_correction_T_max 0.8333
_exptl_absorpt_correction_T_min 0.4067
_exptl_absorpt_correction_type numerical
_exptl_crystal_colour blue
_exptl_crystal_density_diffrn 1.870
_exptl_crystal_density_method 'not measured'
_exptl_crystal_description block
_exptl_crystal_F_000 3466
_exptl_crystal_size_max 0.20
_exptl_crystal_size_mid 0.20
_exptl_crystal_size_min 0.20
_refine_diff_density_max 1.077
_refine_diff_density_min -1.363
_refine_diff_density_rms 0.183
_refine_ls_extinction_method none
_refine_ls_goodness_of_fit_ref 1.249
_refine_ls_hydrogen_treatment mixed
_refine_ls_matrix_type full
_refine_ls_number_parameters 776
_refine_ls_number_reflns 14007
_refine_ls_number_restraints 0
_refine_ls_restrained_S_all 1.249
_refine_ls_R_factor_all 0.0839
_refine_ls_R_factor_gt 0.0682
_refine_ls_shift/su_max 0.001
_refine_ls_shift/su_mean 0.000
_refine_ls_structure_factor_coef Fsqd
_refine_ls_weighting_details 'calc w=1/[\s^2^(Fo^2^)+(0.1000P)^2^+0.0000P] where P=(Fo^2^+2Fc^2^)/3'
_refine_ls_weighting_scheme calc
_refine_ls_wR_factor_gt 0.2077
_refine_ls_wR_factor_ref 0.2243
_reflns_number_gt 10970
_reflns_number_total 14007
_reflns_threshold_expression >2sigma(I)
_cod_data_source_file c7cc03361c2.cif
_cod_data_source_block crystalclear
_cod_depositor_comments
;
The following automatic conversions were performed:

'_exptl_absorpt_correction_type' value 'Numerical' changed to
'numerical' according to
/home/data/users/saulius/crontab/automatic-downloads/rss-feeds/RSC/lib/dictionaries/cif_core.dic
dictionary named 'cif_core.dic' version 2.4.2 from 2011-04-26.

Automatic conversion script
Id: cif_fix_values 4973 2017-02-22 13:04:09Z antanas 
;
_cod_original_sg_symbol_H-M P21/c
_cod_original_formula_sum 'C54 H47 Mo6 N2 O24 P2.50'
_cod_database_code 7120219

loop_
_symmetry_equiv_pos_as_xyz
'x, y, z'
'-x, y+1/2, -z+1/2'
'-x, -y, -z'
'x, -y-1/2, z-1/2'

loop_
_atom_site_label
_atom_site_type_symbol
_atom_site_fract_x
_atom_site_fract_y
_atom_site_fract_z
_atom_site_U_iso_or_equiv
_atom_site_adp_type
_atom_site_occupancy
_atom_site_symmetry_multiplicity
_atom_site_calc_flag
_atom_site_refinement_flags
O1 O 0.1863(3) 0.8220(4) 0.12728(14) 0.0541(13) Uani 1 1 d .
O2 O 0.0895(4) 0.6413(3) -0.01199(18) 0.0609(15) Uani 1 1 d .
O3 O -0.1875(3) 0.7434(3) 0.07860(14) 0.0556(13) Uani 1 1 d .
O4 O 0.2716(3) 0.8950(3) -0.09257(13) 0.0513(12) Uani 1 1 d .
O5 O -0.0973(4) 0.8184(3) -0.13944(13) 0.0507(12) Uani 1 1 d .
O6 O -0.3703(3) 0.9263(3) -0.04748(17) 0.0576(14) Uani 1 1 d .
O7 O 0.2288(4) 0.9416(3) 0.06358(18) 0.0793(16) Uani 1 1 d .
O8 O 0.1372(3) 0.7849(4) 0.04332(14) 0.0599(14) Uani 1 1 d .
O9 O 0.0938(4) 0.9944(3) 0.11214(19) 0.0720(16) Uani 1 1 d .
O10 O -0.0047(3) 0.8375(4) 0.08912(15) 0.0587(14) Uani 1 1 d .
O11 O 0.1609(4) 0.8153(4) -0.03522(16) 0.0771(17) Uani 1 1 d .
O12 O -0.0255(3) 0.7746(4) -0.05888(17) 0.0757(17) Uani 1 1 d .
O13 O -0.0549(4) 0.7481(4) 0.01909(15) 0.0655(15) Uani 1 1 d .
O14 O -0.1678(5) 0.9403(3) 0.07760(15) 0.088(2) Uani 1 1 d .
O15 O 0.0685(3) 0.9051(4) -0.10001(17) 0.0748(16) Uani 1 1 d .
O16 O 0.2657(5) 0.9698(3) -0.01403(16) 0.085(2) Uani 1 1 d .
O17 O -0.1868(4) 0.8783(3) -0.07018(19) 0.0706(16) Uani 1 1 d .
O18 O -0.2217(5) 0.8489(3) 0.00692(16) 0.086(2) Uani 1 1 d .
O19 O 0.0278(5) 0.9227(5) -0.0289(2) 0.095(2) Uani 1 1 d .
O20 O 0.0110(5) 0.9025(5) 0.02311(19) 0.091(2) Uani 1 1 d .
O21 O 0.0787(6) 1.0083(5) 0.0379(2) 0.098(2) Uani 1 1 d .
O22 O -0.1026(5) 0.9721(5) 0.0160(2) 0.090(2) Uani 1 1 d .
O23 O 0.5402(8) 1.0238(9) 0.1925(3) 0.197(5) Uani 1 1 d .
O24 O 0.5456(8) 0.3224(9) 0.1840(4) 0.184(4) Uiso 1 1 d .
P1 P 0.0000 1.0000 0.0000 0.0197(4) Uani 1 2 d S
P2 P -0.03736(12) 0.62515(12) 0.21545(5) 0.0392(4) Uani 1 1 d .
P3 P 0.47359(11) 0.55821(10) 0.08555(4) 0.0306(3) Uani 1 1 d .
Mo1 Mo 0.12536(4) 0.87808(4) 0.087213(14) 0.03381(12) Uani 1 1 d .
Mo2 Mo 0.06058(4) 0.75452(3) -0.007667(15) 0.03369(12) Uani 1 1 d .
Mo3 Mo -0.12948(4) 0.82606(3) 0.053448(15) 0.03395(12) Uani 1 1 d .
Mo4 Mo 0.18404(4) 0.92861(4) -0.063237(15) 0.03815(13) Uani 1 1 d .
Mo5 Mo -0.06774(4) 0.87513(4) -0.094699(14) 0.03686(13) Uani 1 1 d .
Mo6 Mo -0.25363(4) 0.95085(4) -0.032388(17) 0.03857(13) Uani 1 1 d .
C1 C 0.4668(4) 0.6565(4) 0.05039(18) 0.0352(13) Uani 1 1 d .
C2 C 0.5895(4) 0.5018(4) 0.08646(17) 0.0342(13) Uani 1 1 d .
C3 C 0.3809(4) 0.7125(4) 0.0460(2) 0.0389(15) Uani 1 1 d .
H1 H 0.3283 0.6989 0.0618 0.047 Uiso 1 1 calc R
C4 C 0.6802(4) 0.5540(4) 0.09376(19) 0.0404(15) Uani 1 1 d .
H2 H 0.6779 0.6201 0.0986 0.049 Uiso 1 1 calc R
C5 C 0.3751(4) 0.4778(4) 0.06919(18) 0.0370(14) Uani 1 1 d .
C6 C 0.5415(4) 0.6769(4) 0.0271(2) 0.0427(15) Uani 1 1 d .
H3 H 0.5988 0.6384 0.0294 0.051 Uiso 1 1 calc R
C7 C 0.4571(5) 0.5969(4) 0.13689(19) 0.0411(15) Uani 1 1 d .
C8 C 0.0088(5) 0.5723(5) 0.1701(2) 0.0462(16) Uani 1 1 d .
C9 C 0.3737(5) 0.7869(4) 0.0188(2) 0.0415(15) Uani 1 1 d .
H4 H 0.3154 0.8240 0.0154 0.050 Uiso 1 1 calc R
C10 C 0.0221(5) 0.6247(5) 0.1363(2) 0.0514(18) Uani 1 1 d .
H5 H 0.0104 0.6907 0.1368 0.062 Uiso 1 1 calc R
C11 C 0.0441(5) 0.7112(6) 0.2873(2) 0.057(2) Uani 1 1 d .
H6 H -0.0199 0.7368 0.2883 0.068 Uiso 1 1 calc R
C12 C 0.3182(5) 0.4838(5) 0.03157(18) 0.0424(15) Uani 1 1 d .
H7 H 0.3284 0.5343 0.0133 0.051 Uiso 1 1 calc R
C13 C 0.5345(5) 0.7536(5) -0.0001(2) 0.0531(18) Uani 1 1 d .
H8 H 0.5870 0.7679 -0.0159 0.064 Uiso 1 1 calc R
C14 C 0.2891(5) 0.3330(5) 0.0832(3) 0.062(2) Uani 1 1 d .
H9 H 0.2822 0.2787 0.0998 0.074 Uiso 1 1 calc R
C15 C 0.2470(5) 0.4176(5) 0.02016(19) 0.0481(17) Uani 1 1 d .
H10 H 0.2080 0.4229 -0.0059 0.058 Uiso 1 1 calc R
C16 C 0.0635(5) 0.6528(5) 0.2551(2) 0.0517(18) Uani 1 1 d .
C17 C 0.7752(6) 0.4151(5) 0.0857(2) 0.0554(19) Uani 1 1 d .
H11 H 0.8375 0.3853 0.0856 0.066 Uiso 1 1 calc R
C18 C 0.1242(4) 1.0436(4) 0.26527(19) 0.0390(14) Uani 1 1 d .
N1 N 0.5192(5) 0.9455(6) 0.1314(2) 0.080(2) Uani 1 1 d .
C19 C 0.3575(5) 0.4025(5) 0.0963(2) 0.0551(19) Uani 1 1 d .
H12 H 0.3924 0.3997 0.1233 0.066 Uiso 1 1 calc R
C20 C -0.0992(5) 0.7344(4) 0.20000(18) 0.0436(16) Uani 1 1 d .
C21 C 0.4502(5) 0.8083(5) -0.0038(2) 0.0504(18) Uani 1 1 d .
H13 H 0.4449 0.8610 -0.0219 0.060 Uiso 1 1 calc R
C22 C 0.2315(5) 0.3435(5) 0.0460(2) 0.0512(18) Uani 1 1 d .
H14 H 0.1805 0.2993 0.0380 0.061 Uiso 1 1 calc R
C23 C -0.1991(6) 0.7389(6) 0.1921(3) 0.063(2) Uani 1 1 d .
H15 H -0.2357 0.6838 0.1970 0.075 Uiso 1 1 calc R
C24 C 0.5985(6) 0.4043(5) 0.0772(2) 0.0530(19) Uani 1 1 d .
H16 H 0.5406 0.3676 0.0706 0.064 Uiso 1 1 calc R
C25 C 0.1880(6) 0.9912(6) 0.2937(2) 0.064(2) Uani 1 1 d .
H17 H 0.1815 0.9950 0.3224 0.077 Uiso 1 1 calc R
C26 C -0.2521(8) 0.8197(8) 0.1772(3) 0.098(3) Uani 1 1 d .
H18 H -0.3219 0.8221 0.1720 0.117 Uiso 1 1 calc R
C27 C 0.2586(6) 0.9355(6) 0.2805(3) 0.065(2) Uani 1 1 d .
H19 H 0.3026 0.9015 0.2999 0.077 Uiso 1 1 calc R
C28 C 0.1315(5) 1.0340(6) 0.2235(2) 0.057(2) Uani 1 1 d .
H20 H 0.0851 1.0648 0.2040 0.068 Uiso 1 1 calc R
C29 C 0.5326(6) 0.5882(7) 0.1699(2) 0.078(3) Uani 1 1 d .
H21 H 0.5950 0.5641 0.1649 0.094 Uiso 1 1 calc R
C30 C -0.0431(6) 0.8161(5) 0.1923(2) 0.0552(19) Uani 1 1 d .
H22 H 0.0268 0.8137 0.1968 0.066 Uiso 1 1 calc R
C31 C 0.6883(5) 0.3626(5) 0.0775(2) 0.0548(19) Uani 1 1 d .
H23 H 0.6921 0.2969 0.0721 0.066 Uiso 1 1 calc R
C32 C 0.2174(7) 0.6890(7) 0.3154(3) 0.090(3) Uani 1 1 d .
H24 H 0.2696 0.7011 0.3366 0.108 Uiso 1 1 calc R
C33 C 0.1206(7) 0.7317(7) 0.3184(3) 0.086(3) Uani 1 1 d .
H25 H 0.1102 0.7720 0.3409 0.103 Uiso 1 1 calc R
C34 C -0.1859(8) 0.9016(6) 0.1707(3) 0.081(3) Uani 1 1 d .
H26 H -0.2154 0.9590 0.1605 0.097 Uiso 1 1 calc R
C35 C 0.7698(5) 0.5105(6) 0.0938(2) 0.0547(19) Uani 1 1 d .
H27 H 0.8286 0.5463 0.0995 0.066 Uiso 1 1 calc R
C36 C 0.3665(6) 0.6331(6) 0.1455(2) 0.067(2) Uani 1 1 d .
H28 H 0.3124 0.6339 0.1243 0.081 Uiso 1 1 calc R
C37 C 0.1518(6) 0.6160(6) 0.2534(3) 0.070(2) Uani 1 1 d .
H29 H 0.1610 0.5756 0.2309 0.084 Uiso 1 1 calc R
C38 C 0.2662(6) 0.9283(7) 0.2385(3) 0.077(3) Uani 1 1 d .
H30 H 0.3140 0.8870 0.2294 0.092 Uiso 1 1 calc R
C39 C 0.0304(6) 0.4748(5) 0.1711(3) 0.064(2) Uani 1 1 d .
H31 H 0.0274 0.4402 0.1959 0.077 Uiso 1 1 calc R
C40 C 0.0519(6) 0.5851(6) 0.1017(2) 0.066(2) Uani 1 1 d .
H32 H 0.0618 0.6225 0.0784 0.079 Uiso 1 1 calc R
C41 C -0.0886(8) 0.8979(6) 0.1784(3) 0.074(3) Uani 1 1 d .
H33 H -0.0503 0.9523 0.1742 0.089 Uiso 1 1 calc R
C42 C 0.4291(7) 0.6564(7) 0.2167(3) 0.083(3) Uani 1 1 d .
H34 H 0.4200 0.6774 0.2437 0.099 Uiso 1 1 calc R
C43 C 0.0682(7) 0.4818(7) 0.1018(3) 0.090(3) Uani 1 1 d .
H35 H 0.0874 0.4517 0.0779 0.109 Uiso 1 1 calc R
C44 C 0.2344(7) 0.6335(7) 0.2836(3) 0.090(3) Uani 1 1 d .
H36 H 0.2976 0.6074 0.2813 0.108 Uiso 1 1 calc R
C45 C 0.2060(7) 0.9798(7) 0.2096(3) 0.088(3) Uani 1 1 d .
H37 H 0.2153 0.9782 0.1811 0.106 Uiso 1 1 calc R
C46 C 0.3544(7) 0.6677(7) 0.1843(3) 0.081(3) Uani 1 1 d .
H38 H 0.2952 0.6992 0.1888 0.098 Uiso 1 1 calc R
C47 C 0.5471(9) 0.9222(9) 0.0915(3) 0.106(4) Uani 1 1 d .
H39 H 0.5058 0.9574 0.0702 0.159 Uiso 1 1 calc R
H40 H 0.5382 0.8543 0.0866 0.159 Uiso 1 1 calc R
H41 H 0.6164 0.9389 0.0905 0.159 Uiso 1 1 calc R
C48 C 0.5565(8) 1.0120(9) 0.1561(4) 0.138(5) Uani 1 1 d .
H42 H 0.6000 1.0554 0.1453 0.165 Uiso 1 1 calc R
C49 C 0.0558(7) 0.4293(6) 0.1364(3) 0.083(3) Uani 1 1 d .
H43 H 0.0645 0.3628 0.1364 0.100 Uiso 1 1 calc R
C50 C 0.5172(7) 0.6142(10) 0.2092(3) 0.114(4) Uani 1 1 d .
H44 H 0.5671 0.6033 0.2315 0.137 Uiso 1 1 calc R
C51 C 0.4358(10) 0.8899(11) 0.1439(5) 0.183(6) Uani 1 1 d .
H45 H 0.4163 0.9155 0.1697 0.275 Uiso 1 1 calc R
H46 H 0.4559 0.8238 0.1481 0.275 Uiso 1 1 calc R
H47 H 0.3799 0.8935 0.1222 0.275 Uiso 1 1 calc R
C52 C 0.4722(13) 0.2561(12) 0.1786(6) 0.164(6) Uiso 1 1 d .
C53 C 0.388(2) 0.386(2) 0.2311(10) 0.325(16) Uiso 1 1 d .
N2 N 0.3804(10) 0.3017(10) 0.2018(5) 0.165(5) Uiso 1 1 d .
C54 C 0.3367(17) 0.2022(17) 0.1863(8) 0.230(9) Uiso 1 1 d .

loop_
_atom_site_aniso_label
_atom_site_aniso_U_11
_atom_site_aniso_U_22
_atom_site_aniso_U_33
_atom_site_aniso_U_23
_atom_site_aniso_U_13
_atom_site_aniso_U_12
O1 0.047(2) 0.071(3) 0.041(2) 0.015(2) -0.0045(19) 0.022(2)
O2 0.061(3) 0.027(2) 0.095(4) -0.010(2) 0.007(3) 0.005(2)
O3 0.057(3) 0.064(3) 0.049(3) 0.001(2) 0.021(2) -0.030(2)
O4 0.051(2) 0.065(3) 0.042(2) 0.007(2) 0.0224(19) 0.011(2)
O5 0.072(3) 0.046(2) 0.032(2) -0.0071(19) -0.002(2) -0.012(2)
O6 0.035(2) 0.048(3) 0.087(4) 0.012(3) -0.005(2) -0.001(2)
O7 0.118(4) 0.027(2) 0.109(4) -0.004(2) 0.081(3) -0.018(3)
O8 0.030(2) 0.101(4) 0.051(3) -0.034(3) 0.0134(18) -0.016(2)
O9 0.098(4) 0.022(2) 0.106(4) 0.004(2) 0.055(3) -0.004(3)
O10 0.036(2) 0.086(3) 0.055(3) -0.031(3) 0.007(2) -0.014(2)
O11 0.053(3) 0.110(4) 0.063(3) 0.055(3) -0.016(2) -0.037(3)
O12 0.023(2) 0.120(4) 0.082(3) 0.063(3) -0.003(2) -0.013(3)
O13 0.050(3) 0.102(4) 0.044(2) -0.038(3) 0.002(2) -0.016(3)
O14 0.176(6) 0.038(3) 0.037(2) -0.009(2) -0.044(3) 0.037(3)
O15 0.036(2) 0.102(4) 0.081(3) 0.065(3) -0.013(2) -0.022(3)
O16 0.150(5) 0.046(3) 0.047(3) -0.004(2) -0.041(3) 0.039(3)
O17 0.075(3) 0.037(3) 0.112(4) -0.008(3) 0.062(3) -0.011(2)
O18 0.149(5) 0.041(3) 0.055(3) -0.016(2) -0.050(3) 0.044(3)
O19 0.089(4) 0.131(6) 0.064(4) 0.003(4) 0.009(3) -0.008(4)
O20 0.081(4) 0.124(5) 0.068(4) -0.009(4) 0.013(3) -0.007(4)
O21 0.137(6) 0.080(4) 0.076(4) 0.018(3) 0.007(4) -0.011(4)
O22 0.102(5) 0.089(4) 0.078(4) 0.006(4) 0.008(4) -0.011(4)
O23 0.186(9) 0.254(11) 0.153(8) -0.117(8) 0.027(7) -0.054(8)
P1 0.0185(8) 0.0168(8) 0.0238(8) 0.0022(6) 0.0028(6) -0.0011(7)
P2 0.0440(8) 0.0391(9) 0.0354(7) 0.0045(6) 0.0082(6) 0.0042(7)
P3 0.0323(7) 0.0260(7) 0.0329(7) 0.0012(6) 0.0009(5) -0.0018(6)
Mo1 0.0379(3) 0.0328(3) 0.0295(2) 0.00958(19) -0.00167(19) 0.0004(2)
Mo2 0.0423(3) 0.0224(2) 0.0369(2) 0.00137(19) 0.0069(2) 0.0025(2)
Mo3 0.0419(3) 0.0273(3) 0.0330(2) 0.00768(19) 0.0058(2) -0.0073(2)
Mo4 0.0401(3) 0.0431(3) 0.0334(2) 0.0016(2) 0.0137(2) 0.0091(2)
Mo5 0.0458(3) 0.0394(3) 0.0249(2) -0.0074(2) 0.00211(19) -0.0091(2)
Mo6 0.0283(2) 0.0353(3) 0.0498(3) -0.0007(2) -0.0054(2) -0.0038(2)
C1 0.046(3) 0.023(3) 0.036(3) 0.002(2) 0.000(2) -0.004(3)
C2 0.032(3) 0.032(3) 0.038(3) 0.004(2) 0.006(2) 0.002(2)
C3 0.029(3) 0.038(3) 0.051(3) 0.008(3) 0.010(2) 0.000(3)
C4 0.035(3) 0.036(3) 0.048(3) 0.003(3) -0.002(3) -0.002(3)
C5 0.037(3) 0.030(3) 0.042(3) 0.000(2) 0.000(2) -0.007(3)
C6 0.034(3) 0.038(3) 0.057(4) 0.009(3) 0.009(3) 0.016(3)
C7 0.046(3) 0.041(3) 0.037(3) 0.003(3) 0.006(3) 0.002(3)
C8 0.054(4) 0.044(4) 0.041(3) 0.004(3) 0.010(3) 0.001(3)
C9 0.040(3) 0.036(3) 0.049(3) 0.006(3) 0.004(3) 0.007(3)
C10 0.062(4) 0.043(4) 0.050(4) 0.001(3) 0.011(3) 0.016(3)
C11 0.054(4) 0.068(5) 0.049(4) 0.001(3) 0.009(3) -0.001(4)
C12 0.047(3) 0.048(4) 0.031(3) 0.002(3) 0.001(2) -0.005(3)
C13 0.052(4) 0.052(4) 0.057(4) 0.022(3) 0.014(3) -0.001(3)
C14 0.058(4) 0.045(4) 0.080(5) 0.007(4) 0.001(4) -0.024(4)
C15 0.048(4) 0.064(4) 0.032(3) -0.015(3) 0.004(3) -0.009(3)
C16 0.059(4) 0.052(4) 0.044(3) 0.012(3) 0.005(3) -0.010(3)
C17 0.062(4) 0.057(4) 0.045(4) 0.004(3) -0.001(3) 0.026(4)
C18 0.038(3) 0.037(3) 0.042(3) -0.011(3) 0.004(2) -0.003(3)
N1 0.053(4) 0.107(6) 0.080(5) -0.006(4) 0.007(3) -0.019(4)
C19 0.055(4) 0.056(4) 0.050(4) 0.007(3) -0.011(3) -0.025(3)
C20 0.068(4) 0.032(3) 0.031(3) -0.001(2) 0.007(3) 0.006(3)
C21 0.074(5) 0.032(3) 0.044(3) 0.013(3) 0.001(3) 0.002(3)
C22 0.053(4) 0.040(4) 0.063(4) -0.017(3) 0.017(3) -0.019(3)
C23 0.058(4) 0.060(5) 0.072(5) 0.015(4) 0.018(4) 0.011(4)
C24 0.079(5) 0.040(4) 0.036(3) 0.003(3) -0.007(3) -0.009(4)
C25 0.071(5) 0.083(6) 0.040(4) 0.006(4) 0.014(3) 0.009(4)
C26 0.098(7) 0.112(8) 0.080(7) 0.018(6) -0.001(5) 0.046(6)
C27 0.057(4) 0.061(5) 0.074(5) -0.002(4) 0.000(4) 0.019(4)
C28 0.059(4) 0.079(5) 0.031(3) 0.000(3) 0.002(3) 0.018(4)
C29 0.047(4) 0.139(8) 0.046(4) -0.017(5) -0.003(3) -0.005(5)
C30 0.057(4) 0.045(4) 0.066(5) -0.002(3) 0.016(3) 0.006(3)
C31 0.041(3) 0.053(4) 0.071(5) -0.010(4) 0.007(3) 0.019(3)
C32 0.088(6) 0.114(7) 0.059(5) 0.039(5) -0.028(4) -0.030(6)
C33 0.107(7) 0.101(7) 0.045(4) 0.002(5) -0.016(4) -0.029(6)
C34 0.125(7) 0.056(5) 0.068(5) 0.012(4) 0.033(5) 0.033(5)
C35 0.041(3) 0.083(5) 0.039(3) 0.008(3) 0.000(3) 0.004(4)
C36 0.062(4) 0.089(6) 0.056(4) 0.014(4) 0.028(3) 0.016(4)
C37 0.048(4) 0.092(6) 0.067(5) 0.027(5) -0.002(4) 0.004(4)
C38 0.061(5) 0.087(6) 0.086(6) -0.014(5) 0.021(4) 0.032(4)
C39 0.084(5) 0.040(4) 0.075(5) 0.012(3) 0.036(4) 0.026(4)
C40 0.069(5) 0.082(6) 0.051(4) 0.003(4) 0.027(3) 0.017(4)
C41 0.125(8) 0.039(4) 0.059(5) 0.003(4) 0.016(5) 0.009(5)
C42 0.111(7) 0.096(7) 0.044(4) -0.021(4) 0.019(4) -0.016(6)
C43 0.088(5) 0.108(7) 0.086(6) -0.032(5) 0.052(5) 0.010(6)
C44 0.062(5) 0.116(8) 0.087(7) 0.039(6) -0.011(5) -0.020(5)
C45 0.108(7) 0.114(7) 0.046(4) -0.021(5) 0.019(4) 0.024(6)
C46 0.088(6) 0.091(6) 0.070(5) -0.010(5) 0.030(5) 0.018(5)
C47 0.116(8) 0.116(9) 0.081(7) 0.002(7) -0.009(6) -0.002(7)
C48 0.100(7) 0.169(10) 0.155(10) -0.100(8) 0.062(7) -0.072(7)
C49 0.101(7) 0.048(5) 0.104(7) -0.015(5) 0.029(6) 0.004(5)
C50 0.076(6) 0.222(13) 0.042(4) -0.032(7) -0.008(4) -0.005(8)
C51 0.169(10) 0.230(13) 0.161(13) -0.073(10) 0.064(9) -0.157(9)

loop_
_atom_type_symbol
_atom_type_description
_atom_type_scat_dispersion_real
_atom_type_scat_dispersion_imag
_atom_type_scat_source
C C 0.0033 0.0016 'International Tables Vol C Tables 4.2.6.8 and 6.1.1.4'
H H 0.0000 0.0000 'International Tables Vol C Tables 4.2.6.8 and 6.1.1.4'
Mo Mo -1.6832 0.6857 'International Tables Vol C Tables 4.2.6.8 and 6.1.1.4'
N N 0.0061 0.0033 'International Tables Vol C Tables 4.2.6.8 and 6.1.1.4'
O O 0.0106 0.0060 'International Tables Vol C Tables 4.2.6.8 and 6.1.1.4'
P P 0.1023 0.0942 'International Tables Vol C Tables 4.2.6.8 and 6.1.1.4'

loop_
_geom_angle_atom_site_label_1
_geom_angle_atom_site_label_2
_geom_angle_atom_site_label_3
_geom_angle
_geom_angle_site_symmetry_1
_geom_angle_site_symmetry_3
Mo6 O7 Mo1 141.8(3) 3_575 .
Mo2 O8 Mo1 134.5(3) . .
Mo1 O9 Mo5 137.4(3) . 3_575
Mo1 O10 Mo3 140.4(3) . .
Mo4 O11 Mo2 140.6(3) . .
Mo5 O12 Mo2 138.6(3) . .
Mo2 O13 Mo3 139.4(3) . .
Mo3 O14 Mo4 138.8(3) . 3_575
Mo4 O15 Mo5 136.1(3) . .
Mo6 O16 Mo4 137.7(3) 3_575 .
Mo5 O17 Mo6 141.3(3) . .
Mo3 O18 Mo6 137.3(3) . .
P1 O19 O21 55.9(3) . 3_575
P1 O19 O20 56.8(3) . .
O21 O19 O20 93.1(5) 3_575 .
P1 O19 Mo5 126.0(4) . .
O21 O19 Mo5 70.1(3) 3_575 .
O20 O19 Mo5 132.6(4) . .
P1 O19 Mo2 124.4(4) . .
O21 O19 Mo2 134.1(4) 3_575 .
O20 O19 Mo2 67.6(3) . .
Mo5 O19 Mo2 92.3(2) . .
P1 O20 O19 54.0(3) . .
P1 O20 O21 54.1(3) . .
O19 O20 O21 90.2(4) . .
P1 O20 Mo2 124.8(3) . .
O19 O20 Mo2 70.9(3) . .
O21 O20 Mo2 131.7(4) . .
P1 O20 Mo1 122.8(4) . .
O19 O20 Mo1 133.8(4) . .
O21 O20 Mo1 68.7(3) . .
Mo2 O20 Mo1 92.7(2) . .
P1 O20 Mo3 122.3(3) . .
O19 O20 Mo3 129.9(4) . .
O21 O20 Mo3 130.5(4) . .
Mo2 O20 Mo3 92.9(2) . .
Mo1 O20 Mo3 92.6(2) . .
P1 O21 O19 54.5(3) . 3_575
P1 O21 O20 55.5(3) . .
O19 O21 O20 91.6(5) 3_575 .
P1 O21 Mo1 124.3(4) . .
O19 O21 Mo1 132.2(4) 3_575 .
O20 O21 Mo1 68.9(3) . .
P1 O21 Mo6 123.1(4) . 3_575
O19 O21 Mo6 130.2(4) 3_575 3_575
O20 O21 Mo6 130.1(4) . 3_575
Mo1 O21 Mo6 92.4(3) . 3_575
P1 O21 Mo5 123.1(4) . 3_575
O19 O21 Mo5 68.6(3) 3_575 3_575
O20 O21 Mo5 132.7(4) . 3_575
Mo1 O21 Mo5 92.7(2) . 3_575
Mo6 O21 Mo5 92.3(2) 3_575 3_575
P1 O22 Mo4 122.8(3) . 3_575
P1 O22 Mo3 123.9(4) . .
Mo4 O22 Mo3 93.8(2) 3_575 .
P1 O22 Mo6 121.5(3) . .
Mo4 O22 Mo6 93.6(2) 3_575 .
Mo3 O22 Mo6 93.0(2) . .
O19 P1 O19 179.996(2) . 3_575
O19 P1 O21 69.6(4) . 3_575
O19 P1 O21 110.4(4) 3_575 3_575
O19 P1 O21 110.4(4) . .
O19 P1 O21 69.6(4) 3_575 .
O21 P1 O21 180.0(4) 3_575 .
O19 P1 O20 110.8(3) . 3_575
O19 P1 O20 69.2(3) 3_575 3_575
O21 P1 O20 70.4(3) 3_575 3_575
O21 P1 O20 109.6(3) . 3_575
O19 P1 O20 69.2(3) . .
O19 P1 O20 110.8(3) 3_575 .
O21 P1 O20 109.6(3) 3_575 .
O21 P1 O20 70.4(3) . .
O20 P1 O20 180.0(4) 3_575 .
O19 P1 O22 108.3(3) . .
O19 P1 O22 71.7(3) 3_575 .
O21 P1 O22 71.7(4) 3_575 .
O21 P1 O22 108.3(4) . .
O20 P1 O22 109.5(3) 3_575 .
O20 P1 O22 70.5(3) . .
O19 P1 O22 71.7(3) . 3_575
O19 P1 O22 108.3(3) 3_575 3_575
O21 P1 O22 108.3(4) 3_575 3_575
O21 P1 O22 71.7(4) . 3_575
O20 P1 O22 70.5(3) 3_575 3_575
O20 P1 O22 109.5(3) . 3_575
O22 P1 O22 179.996(1) . 3_575
C20 P2 C16 107.7(3) . .
C20 P2 C18 109.8(3) . 2_545
C16 P2 C18 111.3(3) . 2_545
C20 P2 C8 108.6(3) . .
C16 P2 C8 110.9(3) . .
C18 P2 C8 108.5(3) 2_545 .
C2 P3 C5 110.9(3) . .
C2 P3 C7 109.2(3) . .
C5 P3 C7 107.4(3) . .
C2 P3 C1 109.9(3) . .
C5 P3 C1 108.7(3) . .
C7 P3 C1 110.7(3) . .
O1 Mo1 O10 102.6(2) . .
O1 Mo1 O9 101.3(3) . .
O10 Mo1 O9 89.4(2) . .
O1 Mo1 O7 102.3(3) . .
O10 Mo1 O7 154.9(2) . .
O9 Mo1 O7 88.8(2) . .
O1 Mo1 O8 100.0(2) . .
O10 Mo1 O8 88.61(19) . .
O9 Mo1 O8 158.5(2) . .
O7 Mo1 O8 84.1(2) . .
O1 Mo1 O21 158.4(2) . .
O10 Mo1 O21 94.3(2) . .
O9 Mo1 O21 65.1(2) . .
O7 Mo1 O21 62.4(3) . .
O8 Mo1 O21 93.8(2) . .
O1 Mo1 O20 159.0(2) . .
O10 Mo1 O20 64.1(2) . .
O9 Mo1 O20 94.9(3) . .
O7 Mo1 O20 91.1(2) . .
O8 Mo1 O20 65.1(2) . .
O21 Mo1 O20 42.5(2) . .
O2 Mo2 O13 102.3(2) . .
O2 Mo2 O8 100.3(2) . .
O13 Mo2 O8 90.76(19) . .
O2 Mo2 O11 101.7(3) . .
O13 Mo2 O11 155.9(3) . .
O8 Mo2 O11 87.5(2) . .
O2 Mo2 O12 101.2(3) . .
O13 Mo2 O12 87.0(2) . .
O8 Mo2 O12 158.3(2) . .
O11 Mo2 O12 85.9(2) . .
O2 Mo2 O20 159.9(3) . .
O13 Mo2 O20 64.4(2) . .
O8 Mo2 O20 66.5(2) . .
O11 Mo2 O20 93.0(2) . .
O12 Mo2 O20 93.3(2) . .
O2 Mo2 O19 158.6(2) . .
O13 Mo2 O19 92.3(2) . .
O8 Mo2 O19 95.0(2) . .
O11 Mo2 O19 63.9(2) . .
O12 Mo2 O19 63.5(2) . .
O20 Mo2 O19 41.5(2) . .
O3 Mo3 O18 101.7(3) . .
O3 Mo3 O14 103.0(3) . .
O18 Mo3 O14 89.8(2) . .
O3 Mo3 O13 101.1(2) . .
O18 Mo3 O13 88.9(2) . .
O14 Mo3 O13 155.6(3) . .
O3 Mo3 O10 101.3(2) . .
O18 Mo3 O10 156.9(3) . .
O14 Mo3 O10 86.9(2) . .
O13 Mo3 O10 84.8(2) . .
O3 Mo3 O22 159.7(2) . .
O18 Mo3 O22 65.1(2) . .
O14 Mo3 O22 63.3(2) . .
O13 Mo3 O22 94.3(2) . .
O10 Mo3 O22 93.2(2) . .
O3 Mo3 O20 157.0(2) . .
O18 Mo3 O20 94.6(3) . .
O14 Mo3 O20 93.1(3) . .
O13 Mo3 O20 62.7(2) . .
O10 Mo3 O20 62.8(2) . .
O22 Mo3 O20 43.3(2) . .
O4 Mo4 O11 101.7(2) . .
O4 Mo4 O15 100.7(2) . .
O11 Mo4 O15 88.9(2) . .
O4 Mo4 O14 101.8(3) . 3_575
O11 Mo4 O14 156.4(3) . 3_575
O15 Mo4 O14 87.2(2) . 3_575
O4 Mo4 O16 100.1(3) . .
O11 Mo4 O16 88.2(2) . .
O15 Mo4 O16 159.1(3) . .
O14 Mo4 O16 87.1(2) 3_575 .
O4 Mo4 O22 157.6(2) . 3_575
O11 Mo4 O22 94.1(2) . 3_575
O15 Mo4 O22 95.3(2) . 3_575
O14 Mo4 O22 63.2(2) 3_575 3_575
O16 Mo4 O22 64.3(2) . 3_575
O5 Mo5 O12 101.6(2) . .
O5 Mo5 O17 104.2(2) . .
O12 Mo5 O17 88.5(2) . .
O5 Mo5 O15 99.5(2) . .
O12 Mo5 O15 89.51(19) . .
O17 Mo5 O15 156.1(2) . .
O5 Mo5 O9 100.6(2) . 3_575
O12 Mo5 O9 157.7(3) . 3_575
O17 Mo5 O9 87.9(2) . 3_575
O15 Mo5 O9 84.9(2) . 3_575
O5 Mo5 O19 159.5(2) . .
O12 Mo5 O19 64.9(2) . .
O17 Mo5 O19 91.3(2) . .
O15 Mo5 O19 66.5(2) . .
O9 Mo5 O19 93.1(2) 3_575 .
O5 Mo5 O21 159.1(2) . 3_575
O12 Mo5 O21 94.7(2) . 3_575
O17 Mo5 O21 62.9(2) . 3_575
O15 Mo5 O21 93.5(3) . 3_575
O9 Mo5 O21 64.2(2) 3_575 3_575
O19 Mo5 O21 41.3(2) . 3_575
O6 Mo6 O7 103.8(3) . 3_575
O6 Mo6 O16 101.0(3) . 3_575
O7 Mo6 O16 89.3(2) 3_575 3_575
O6 Mo6 O17 102.2(2) . .
O7 Mo6 O17 87.7(2) 3_575 .
O16 Mo6 O17 156.6(3) 3_575 .
O6 Mo6 O18 100.1(3) . .
O7 Mo6 O18 156.1(3) 3_575 .
O16 Mo6 O18 87.1(2) 3_575 .
O17 Mo6 O18 86.3(2) . .
O6 Mo6 O22 157.6(2) . .
O7 Mo6 O22 93.2(2) 3_575 .
O16 Mo6 O22 64.2(2) 3_575 .
O17 Mo6 O22 92.8(2) . .
O18 Mo6 O22 64.1(2) . .
O6 Mo6 O21 158.7(3) . 3_575
O7 Mo6 O21 62.5(2) 3_575 3_575
O16 Mo6 O21 95.3(3) 3_575 3_575
O17 Mo6 O21 62.9(2) . 3_575
O18 Mo6 O21 94.4(3) . 3_575
O22 Mo6 O21 43.7(2) . 3_575
C6 C1 C3 119.3(5) . .
C6 C1 P3 121.9(5) . .
C3 C1 P3 118.8(5) . .
C24 C2 C4 116.1(6) . .
C24 C2 P3 122.3(5) . .
C4 C2 P3 121.5(4) . .
C9 C3 C1 119.5(5) . .
C9 C3 H1 120.2 . .
C1 C3 H1 120.2 . .
C35 C4 C2 121.4(6) . .
C35 C4 H2 119.3 . .
C2 C4 H2 119.3 . .
C12 C5 C19 118.7(6) . .
C12 C5 P3 123.5(5) . .
C19 C5 P3 117.8(4) . .
C1 C6 C13 120.9(6) . .
C1 C6 H3 119.5 . .
C13 C6 H3 119.5 . .
C36 C7 C29 117.9(7) . .
C36 C7 P3 120.4(5) . .
C29 C7 P3 121.6(5) . .
C10 C8 C39 120.4(7) . .
C10 C8 P2 121.4(5) . .
C39 C8 P2 118.2(5) . .
C3 C9 C21 120.7(6) . .
C3 C9 H4 119.6 . .
C21 C9 H4 119.6 . .
C8 C10 C40 121.7(7) . .
C8 C10 H5 119.1 . .
C40 C10 H5 119.1 . .
C16 C11 C33 118.7(8) . .
C16 C11 H6 120.6 . .
C33 C11 H6 120.6 . .
C15 C12 C5 120.6(6) . .
C15 C12 H7 119.7 . .
C5 C12 H7 119.7 . .
C21 C13 C6 119.0(6) . .
C21 C13 H8 120.5 . .
C6 C13 H8 120.5 . .
C22 C14 C19 119.3(7) . .
C22 C14 H9 120.3 . .
C19 C14 H9 120.3 . .
C12 C15 C22 120.7(6) . .
C12 C15 H10 119.7 . .
C22 C15 H10 119.7 . .
C37 C16 C11 121.4(7) . .
C37 C16 P2 120.5(6) . .
C11 C16 P2 118.1(6) . .
C35 C17 C31 119.5(7) . .
C35 C17 H11 120.2 . .
C31 C17 H11 120.2 . .
C28 C18 C25 119.0(6) . .
C28 C18 P2 121.8(5) . 2
C25 C18 P2 119.2(5) . 2
C48 N1 C47 126.9(9) . .
C48 N1 C51 118.2(10) . .
C47 N1 C51 114.9(9) . .
C14 C19 C5 119.8(6) . .
C14 C19 H12 120.1 . .
C5 C19 H12 120.1 . .
C23 C20 C30 118.4(6) . .
C23 C20 P2 121.2(5) . .
C30 C20 P2 120.1(5) . .
C9 C21 C13 120.4(6) . .
C9 C21 H13 119.8 . .
C13 C21 H13 119.8 . .
C14 C22 C15 120.6(6) . .
C14 C22 H14 119.7 . .
C15 C22 H14 119.7 . .
C20 C23 C26 124.5(8) . .
C20 C23 H15 117.8 . .
C26 C23 H15 117.8 . .
C31 C24 C2 121.3(7) . .
C31 C24 H16 119.3 . .
C2 C24 H16 119.3 . .
C27 C25 C18 120.6(7) . .
C27 C25 H17 119.7 . .
C18 C25 H17 119.7 . .
C23 C26 C34 112.5(9) . .
C23 C26 H18 123.7 . .
C34 C26 H18 123.7 . .
C25 C27 C38 119.5(7) . .
C25 C27 H19 120.2 . .
C38 C27 H19 120.2 . .
C18 C28 C45 120.9(7) . .
C18 C28 H20 119.6 . .
C45 C28 H20 119.6 . .
C50 C29 C7 120.8(8) . .
C50 C29 H21 119.6 . .
C7 C29 H21 119.6 . .
C41 C30 C20 120.9(7) . .
C41 C30 H22 119.5 . .
C20 C30 H22 119.5 . .
C24 C31 C17 121.0(7) . .
C24 C31 H23 119.5 . .
C17 C31 H23 119.5 . .
C44 C32 C33 122.1(8) . .
C44 C32 H24 119.0 . .
C33 C32 H24 119.0 . .
C11 C33 C32 118.0(8) . .
C11 C33 H25 121.0 . .
C32 C33 H25 121.0 . .
C41 C34 C26 123.4(8) . .
C41 C34 H26 118.3 . .
C26 C34 H26 118.3 . .
C4 C35 C17 120.5(7) . .
C4 C35 H27 119.7 . .
C17 C35 H27 119.7 . .
C46 C36 C7 121.0(8) . .
C46 C36 H28 119.5 . .
C7 C36 H28 119.5 . .
C16 C37 C44 123.8(9) . .
C16 C37 H29 118.1 . .
C44 C37 H29 118.1 . .
C45 C38 C27 121.7(8) . .
C45 C38 H30 119.2 . .
C27 C38 H30 119.2 . .
C49 C39 C8 120.7(8) . .
C49 C39 H31 119.6 . .
C8 C39 H31 119.6 . .
C10 C40 C43 117.7(7) . .
C10 C40 H32 121.1 . .
C43 C40 H32 121.1 . .
C34 C41 C30 120.2(9) . .
C34 C41 H33 119.9 . .
C30 C41 H33 119.9 . .
C46 C42 C50 119.4(8) . .
C46 C42 H34 120.3 . .
C50 C42 H34 120.3 . .
C49 C43 C40 120.2(8) . .
C49 C43 H35 119.9 . .
C40 C43 H35 119.9 . .
C32 C44 C37 116.0(9) . .
C32 C44 H36 122.0 . .
C37 C44 H36 122.0 . .
C38 C45 C28 118.0(8) . .
C38 C45 H37 121.0 . .
C28 C45 H37 121.0 . .
C36 C46 C42 119.9(9) . .
C36 C46 H38 120.1 . .
C42 C46 H38 120.1 . .
N1 C47 H39 109.5 . .
N1 C47 H40 109.5 . .
H39 C47 H40 109.5 . .
N1 C47 H41 109.5 . .
H39 C47 H41 109.5 . .
H40 C47 H41 109.5 . .
O23 C48 N1 125.9(12) . .
O23 C48 H42 117.1 . .
N1 C48 H42 117.1 . .
C43 C49 C39 118.9(8) . .
C43 C49 H43 120.6 . .
C39 C49 H43 120.6 . .
C29 C50 C42 120.5(8) . .
C29 C50 H44 119.8 . .
C42 C50 H44 119.8 . .
N1 C51 H45 109.5 . .
N1 C51 H46 109.5 . .
H45 C51 H46 109.5 . .
N1 C51 H47 109.5 . .
H45 C51 H47 109.5 . .
H46 C51 H47 109.5 . .
O24 C52 N2 104.8(13) . .
C53 N2 C54 152.9(19) . .
C53 N2 C52 126.0(17) . .
C54 N2 C52 77.7(12) . .

loop_
_geom_bond_atom_site_label_1
_geom_bond_atom_site_label_2
_geom_bond_distance
_geom_bond_site_symmetry_2
O1 Mo1 1.665(4) .
O2 Mo2 1.662(4) .
O3 Mo3 1.678(4) .
O4 Mo4 1.683(4) .
O5 Mo5 1.671(4) .
O6 Mo6 1.650(4) .
O7 Mo6 1.882(5) 3_575
O7 Mo1 1.910(5) .
O8 Mo2 1.906(4) .
O8 Mo1 1.965(5) .
O9 Mo1 1.908(5) .
O9 Mo5 1.954(5) 3_575
O10 Mo1 1.875(4) .
O10 Mo3 1.955(4) .
O11 Mo4 1.890(5) .
O11 Mo2 1.925(5) .
O12 Mo5 1.888(5) .
O12 Mo2 1.946(5) .
O13 Mo2 1.890(5) .
O13 Mo3 1.941(5) .
O14 Mo3 1.898(5) .
O14 Mo4 1.921(5) 3_575
O15 Mo4 1.897(5) .
O15 Mo5 1.936(5) .
O16 Mo6 1.905(5) 3_575
O16 Mo4 1.933(5) .
O17 Mo5 1.893(5) .
O17 Mo6 1.913(5) .
O18 Mo3 1.882(5) .
O18 Mo6 1.946(5) .
O19 P1 1.520(7) .
O19 O21 1.749(10) 3_575
O19 O20 1.756(9) .
O19 Mo5 2.470(6) .
O19 Mo2 2.505(7) .
O20 P1 1.571(7) .
O20 O21 1.797(10) .
O20 Mo2 2.452(7) .
O20 Mo1 2.482(6) .
O20 Mo3 2.504(7) .
O21 P1 1.545(7) .
O21 O19 1.749(10) 3_575
O21 Mo1 2.479(7) .
O21 Mo6 2.485(8) 3_575
O21 Mo5 2.495(7) 3_575
O22 P1 1.599(7) .
O22 Mo4 2.445(7) 3_575
O22 Mo3 2.450(7) .
O22 Mo6 2.465(7) .
O23 C48 1.240(15) .
O24 C52 1.370(18) .
P1 O19 1.520(7) 3_575
P1 O21 1.545(7) 3_575
P1 O20 1.571(7) 3_575
P1 O22 1.599(7) 3_575
P2 C20 1.806(6) .
P2 C16 1.818(7) .
P2 C18 1.818(6) 2_545
P2 C8 1.831(7) .
P3 C2 1.770(6) .
P3 C5 1.795(6) .
P3 C7 1.797(6) .
P3 C1 1.798(6) .
Mo4 O14 1.921(5) 3_575
Mo4 O22 2.445(7) 3_575
Mo5 O9 1.954(5) 3_575
Mo5 O21 2.495(7) 3_575
Mo6 O7 1.883(5) 3_575
Mo6 O16 1.905(5) 3_575
Mo6 O21 2.485(8) 3_575
C1 C6 1.372(9) .
C1 C3 1.410(8) .
C2 C24 1.422(9) .
C2 C4 1.439(8) .
C3 C9 1.373(8) .
C3 H1 0.9500 .
C4 C35 1.370(9) .
C4 H2 0.9500 .
C5 C12 1.375(8) .
C5 C19 1.423(9) .
C6 C13 1.397(9) .
C6 H3 0.9500 .
C7 C36 1.398(9) .
C7 C29 1.405(9) .
C8 C10 1.355(9) .
C8 C39 1.412(9) .
C9 C21 1.378(9) .
C9 H4 0.9500 .
C10 C40 1.360(10) .
C10 H5 0.9500 .
C11 C16 1.385(10) .
C11 C33 1.399(11) .
C11 H6 0.9500 .
C12 C15 1.371(9) .
C12 H7 0.9500 .
C13 C21 1.382(10) .
C13 H8 0.9500 .
C14 C22 1.373(10) .
C14 C19 1.390(9) .
C14 H9 0.9500 .
C15 C22 1.376(10) .
C15 H10 0.9500 .
C16 C37 1.321(10) .
C17 C35 1.381(10) .
C17 C31 1.400(10) .
C17 H11 0.9500 .
C18 C28 1.383(9) .
C18 C25 1.407(9) .
C18 P2 1.818(6) 2
N1 C48 1.305(13) .
N1 C47 1.431(13) .
N1 C51 1.481(13) .
C19 H12 0.9500 .
C20 C23 1.361(10) .
C20 C30 1.425(10) .
C21 H13 0.9500 .
C22 H14 0.9500 .
C23 C26 1.410(12) .
C23 H15 0.9500 .
C24 C31 1.361(10) .
C24 H16 0.9500 .
C25 C27 1.353(10) .
C25 H17 0.9500 .
C26 C34 1.500(14) .
C26 H18 0.9500 .
C27 C38 1.386(12) .
C27 H19 0.9500 .
C28 C45 1.390(11) .
C28 H20 0.9500 .
C29 C50 1.371(12) .
C29 H21 0.9500 .
C30 C41 1.366(10) .
C30 H22 0.9500 .
C31 H23 0.9500 .
C32 C44 1.341(14) .
C32 C33 1.467(14) .
C32 H24 0.9500 .
C33 H25 0.9500 .
C34 C41 1.325(13) .
C34 H26 0.9500 .
C35 H27 0.9500 .
C36 C46 1.382(11) .
C36 H28 0.9500 .
C37 C44 1.429(11) .
C37 H29 0.9500 .
C38 C45 1.385(12) .
C38 H30 0.9500 .
C39 C49 1.378(12) .
C39 H31 0.9500 .
C40 C43 1.479(13) .
C40 H32 0.9500 .
C41 H33 0.9500 .
C42 C46 1.389(12) .
C42 C50 1.391(14) .
C42 H34 0.9500 .
C43 C49 1.375(13) .
C43 H35 0.9500 .
C44 H36 0.9500 .
C45 H37 0.9500 .
C46 H38 0.9500 .
C47 H39 0.9800 .
C47 H40 0.9800 .
C47 H41 0.9800 .
C48 H42 0.9500 .
C49 H43 0.9500 .
C50 H44 0.9500 .
C51 H45 0.9800 .
C51 H46 0.9800 .
C51 H47 0.9800 .
C52 N2 1.67(2) .
C53 N2 1.52(3) .
N2 C54 1.59(3) .

loop_
_geom_torsion_atom_site_label_1
_geom_torsion_atom_site_label_2
_geom_torsion_atom_site_label_3
_geom_torsion_atom_site_label_4
_geom_torsion
_geom_torsion_site_symmetry_1
_geom_torsion_site_symmetry_4
O21 O19 O20 P1 -45.0(3) 3_575 .
Mo5 O19 O20 P1 -110.6(6) . .
Mo2 O19 O20 P1 178.0(3) . .
P1 O19 O20 O21 -43.4(3) . .
O21 O19 O20 O21 -88.4(5) 3_575 .
Mo5 O19 O20 O21 -154.0(5) . .
Mo2 O19 O20 O21 134.6(4) . .
P1 O19 O20 Mo2 -178.0(3) . .
O21 O19 O20 Mo2 137.0(4) 3_575 .
Mo5 O19 O20 Mo2 71.4(5) . .
P1 O19 O20 Mo1 -103.3(6) . .
O21 O19 O20 Mo1 -148.3(5) 3_575 .
Mo5 O19 O20 Mo1 146.1(4) . .
Mo2 O19 O20 Mo1 74.7(5) . .
P1 O19 O20 Mo3 104.6(5) . .
O21 O19 O20 Mo3 59.7(6) 3_575 .
Mo5 O19 O20 Mo3 -6.0(9) . .
Mo2 O19 O20 Mo3 -77.4(5) . .
O19 O20 O21 P1 43.3(3) . .
Mo2 O20 O21 P1 107.5(5) . .
Mo1 O20 O21 P1 -178.7(3) . .
Mo3 O20 O21 P1 -104.4(5) . .
P1 O20 O21 O19 43.5(3) . 3_575
O19 O20 O21 O19 86.9(5) . 3_575
Mo2 O20 O21 O19 151.0(5) . 3_575
Mo1 O20 O21 O19 -135.2(4) . 3_575
Mo3 O20 O21 O19 -60.8(6) . 3_575
P1 O20 O21 Mo1 178.7(3) . .
O19 O20 O21 Mo1 -137.9(4) . .
Mo2 O20 O21 Mo1 -73.8(5) . .
Mo3 O20 O21 Mo1 74.4(4) . .
P1 O20 O21 Mo6 -106.7(5) . 3_575
O19 O20 O21 Mo6 -63.3(6) . 3_575
Mo2 O20 O21 Mo6 0.8(8) . 3_575
Mo1 O20 O21 Mo6 74.6(4) . 3_575
Mo3 O20 O21 Mo6 148.9(4) . 3_575
P1 O20 O21 Mo5 105.5(6) . 3_575
O19 O20 O21 Mo5 148.8(5) . 3_575
Mo2 O20 O21 Mo5 -147.0(4) . 3_575
Mo1 O20 O21 Mo5 -73.2(5) . 3_575
Mo3 O20 O21 Mo5 1.1(9) . 3_575
O21 O19 P1 O19 152(7) 3_575 3_575
O20 O19 P1 O19 31(7) . 3_575
Mo5 O19 P1 O19 152(7) . 3_575
Mo2 O19 P1 O19 29(7) . 3_575
O20 O19 P1 O21 -121.5(4) . 3_575
Mo5 O19 P1 O21 0.0(4) . 3_575
Mo2 O19 P1 O21 -123.8(5) . 3_575
O21 O19 P1 O21 180.0 3_575 .
O20 O19 P1 O21 58.5(4) . .
Mo5 O19 P1 O21 -180.0(4) . .
Mo2 O19 P1 O21 56.2(5) . .
O21 O19 P1 O20 -58.5(4) 3_575 3_575
O20 O19 P1 O20 180.001(2) . 3_575
Mo5 O19 P1 O20 -58.4(5) . 3_575
Mo2 O19 P1 O20 177.8(4) . 3_575
O21 O19 P1 O20 121.5(4) 3_575 .
Mo5 O19 P1 O20 121.6(5) . .
Mo2 O19 P1 O20 -2.2(4) . .
O21 O19 P1 O22 61.6(4) 3_575 .
O20 O19 P1 O22 -59.9(4) . .
Mo5 O19 P1 O22 61.6(5) . .
Mo2 O19 P1 O22 -62.2(5) . .
O21 O19 P1 O22 -118.4(4) 3_575 3_575
O20 O19 P1 O22 120.1(4) . 3_575
Mo5 O19 P1 O22 -118.4(5) . 3_575
Mo2 O19 P1 O22 117.8(5) . 3_575
O19 O21 P1 O19 180.002(1) 3_575 .
O20 O21 P1 O19 -57.8(4) . .
Mo1 O21 P1 O19 -59.2(5) . .
Mo6 O21 P1 O19 61.2(5) 3_575 .
Mo5 O21 P1 O19 -180.0(4) 3_575 .
O20 O21 P1 O19 122.2(4) . 3_575
Mo1 O21 P1 O19 120.8(5) . 3_575
Mo6 O21 P1 O19 -118.8(5) 3_575 3_575
Mo5 O21 P1 O19 0.0(4) 3_575 3_575
O19 O21 P1 O21 -144(4) 3_575 3_575
O20 O21 P1 O21 -22(4) . 3_575
Mo1 O21 P1 O21 -23(4) . 3_575
Mo6 O21 P1 O21 97(4) 3_575 3_575
Mo5 O21 P1 O21 -144(4) 3_575 3_575
O19 O21 P1 O20 57.8(4) 3_575 3_575
O20 O21 P1 O20 179.999(2) . 3_575
Mo1 O21 P1 O20 178.6(4) . 3_575
Mo6 O21 P1 O20 -61.0(5) 3_575 3_575
Mo5 O21 P1 O20 57.8(5) 3_575 3_575
O19 O21 P1 O20 -122.2(4) 3_575 .
Mo1 O21 P1 O20 -1.4(4) . .
Mo6 O21 P1 O20 119.0(5) 3_575 .
Mo5 O21 P1 O20 -122.2(5) 3_575 .
O19 O21 P1 O22 -61.6(4) 3_575 .
O20 O21 P1 O22 60.6(4) . .
Mo1 O21 P1 O22 59.2(5) . .
Mo6 O21 P1 O22 179.6(4) 3_575 .
Mo5 O21 P1 O22 -61.6(5) 3_575 .
O19 O21 P1 O22 118.4(4) 3_575 3_575
O20 O21 P1 O22 -119.4(4) . 3_575
Mo1 O21 P1 O22 -120.8(5) . 3_575
Mo6 O21 P1 O22 -0.4(4) 3_575 3_575
Mo5 O21 P1 O22 118.4(5) 3_575 3_575
O21 O20 P1 O19 122.0(4) . .
Mo2 O20 P1 O19 2.3(4) . .
Mo1 O20 P1 O19 123.4(5) . .
Mo3 O20 P1 O19 -118.6(5) . .
O19 O20 P1 O19 180.002(2) . 3_575
O21 O20 P1 O19 -58.0(4) . 3_575
Mo2 O20 P1 O19 -177.7(4) . 3_575
Mo1 O20 P1 O19 -56.6(5) . 3_575
Mo3 O20 P1 O19 61.4(5) . 3_575
O19 O20 P1 O21 58.0(4) . 3_575
O21 O20 P1 O21 179.999(2) . 3_575
Mo2 O20 P1 O21 60.3(5) . 3_575
Mo1 O20 P1 O21 -178.6(4) . 3_575
Mo3 O20 P1 O21 -60.6(5) . 3_575
O19 O20 P1 O21 -122.0(4) . .
Mo2 O20 P1 O21 -119.7(5) . .
Mo1 O20 P1 O21 1.4(4) . .
Mo3 O20 P1 O21 119.4(5) . .
O19 O20 P1 O20 126(15) . 3_575
O21 O20 P1 O20 -112(15) . 3_575
Mo2 O20 P1 O20 128(15) . 3_575
Mo1 O20 P1 O20 -111(15) . 3_575
Mo3 O20 P1 O20 7(15) . 3_575
O19 O20 P1 O22 119.3(4) . .
O21 O20 P1 O22 -118.7(4) . .
Mo2 O20 P1 O22 121.6(5) . .
Mo1 O20 P1 O22 -117.3(4) . .
Mo3 O20 P1 O22 0.7(3) . .
O19 O20 P1 O22 -60.7(4) . 3_575
O21 O20 P1 O22 61.3(4) . 3_575
Mo2 O20 P1 O22 -58.4(5) . 3_575
Mo1 O20 P1 O22 62.7(4) . 3_575
Mo3 O20 P1 O22 -179.3(3) . 3_575
Mo4 O22 P1 O19 -179.7(4) 3_575 .
Mo3 O22 P1 O19 58.4(5) . .
Mo6 O22 P1 O19 -60.7(5) . .
Mo4 O22 P1 O19 0.3(4) 3_575 3_575
Mo3 O22 P1 O19 -121.6(5) . 3_575
Mo6 O22 P1 O19 119.3(5) . 3_575
Mo4 O22 P1 O21 -119.4(5) 3_575 3_575
Mo3 O22 P1 O21 118.7(5) . 3_575
Mo6 O22 P1 O21 -0.4(4) . 3_575
Mo4 O22 P1 O21 60.6(5) 3_575 .
Mo3 O22 P1 O21 -61.3(5) . .
Mo6 O22 P1 O21 179.6(4) . .
Mo4 O22 P1 O20 -58.8(5) 3_575 3_575
Mo3 O22 P1 O20 179.2(4) . 3_575
Mo6 O22 P1 O20 60.2(5) . 3_575
Mo4 O22 P1 O20 121.2(5) 3_575 .
Mo3 O22 P1 O20 -0.8(4) . .
Mo6 O22 P1 O20 -119.8(5) . .
Mo4 O22 P1 O22 -110.7(5) 3_575 3_575
Mo3 O22 P1 O22 127.4(5) . 3_575
Mo6 O22 P1 O22 8.3(4) . 3_575
Mo3 O10 Mo1 O1 -158.8(4) . .
Mo3 O10 Mo1 O9 99.8(5) . .
Mo3 O10 Mo1 O7 14.0(8) . .
Mo3 O10 Mo1 O8 -58.9(4) . .
Mo3 O10 Mo1 O21 34.8(5) . .
Mo3 O10 Mo1 O20 4.0(4) . .
Mo5 O9 Mo1 O1 153.1(4) 3_575 .
Mo5 O9 Mo1 O10 -104.2(4) 3_575 .
Mo5 O9 Mo1 O7 50.8(5) 3_575 .
Mo5 O9 Mo1 O8 -19.6(9) 3_575 .
Mo5 O9 Mo1 O21 -9.1(4) 3_575 .
Mo5 O9 Mo1 O20 -40.2(5) 3_575 .
Mo6 O7 Mo1 O1 -152.4(5) 3_575 .
Mo6 O7 Mo1 O10 34.8(8) 3_575 .
Mo6 O7 Mo1 O9 -51.1(5) 3_575 .
Mo6 O7 Mo1 O8 108.7(5) 3_575 .
Mo6 O7 Mo1 O21 11.3(5) 3_575 .
Mo6 O7 Mo1 O20 43.8(5) 3_575 .
Mo2 O8 Mo1 O1 153.3(4) . .
Mo2 O8 Mo1 O10 50.8(4) . .
Mo2 O8 Mo1 O9 -34.0(8) . .
Mo2 O8 Mo1 O7 -105.1(4) . .
Mo2 O8 Mo1 O21 -43.5(4) . .
Mo2 O8 Mo1 O20 -11.2(3) . .
P1 O21 Mo1 O1 176.7(4) . .
O19 O21 Mo1 O1 -112.6(7) 3_575 .
O20 O21 Mo1 O1 175.4(5) . .
Mo6 O21 Mo1 O1 43.0(7) 3_575 .
Mo5 O21 Mo1 O1 -49.4(7) 3_575 .
P1 O21 Mo1 O10 -41.8(5) . .
O19 O21 Mo1 O10 28.9(6) 3_575 .
O20 O21 Mo1 O10 -43.1(3) . .
Mo6 O21 Mo1 O10 -175.5(2) 3_575 .
Mo5 O21 Mo1 O10 92.1(2) 3_575 .
P1 O21 Mo1 O9 -129.1(6) . .
O19 O21 Mo1 O9 -58.4(5) 3_575 .
O20 O21 Mo1 O9 -130.3(4) . .
Mo6 O21 Mo1 O9 97.2(3) 3_575 .
Mo5 O21 Mo1 O9 4.8(2) 3_575 .
P1 O21 Mo1 O7 128.4(6) . .
O19 O21 Mo1 O7 -160.9(6) 3_575 .
O20 O21 Mo1 O7 127.2(4) . .
Mo6 O21 Mo1 O7 -5.3(2) 3_575 .
Mo5 O21 Mo1 O7 -97.7(3) 3_575 .
P1 O21 Mo1 O8 47.1(5) . .
O19 O21 Mo1 O8 117.8(5) 3_575 .
O20 O21 Mo1 O8 45.8(3) . .
Mo6 O21 Mo1 O8 -86.6(2) 3_575 .
Mo5 O21 Mo1 O8 -179.0(2) 3_575 .
P1 O21 Mo1 O20 1.2(3) . .
O19 O21 Mo1 O20 72.0(6) 3_575 .
Mo6 O21 Mo1 O20 -132.4(4) 3_575 .
Mo5 O21 Mo1 O20 135.2(4) 3_575 .
P1 O20 Mo1 O1 -176.5(5) . .
O19 O20 Mo1 O1 -107.0(8) . .
O21 O20 Mo1 O1 -175.3(6) . .
Mo2 O20 Mo1 O1 -41.2(7) . .
Mo3 O20 Mo1 O1 51.9(7) . .
P1 O20 Mo1 O10 129.6(5) . .
O19 O20 Mo1 O10 -160.9(7) . .
O21 O20 Mo1 O10 130.8(4) . .
Mo2 O20 Mo1 O10 -95.1(3) . .
Mo3 O20 Mo1 O10 -1.99(19) . .
P1 O20 Mo1 O9 42.7(4) . .
O19 O20 Mo1 O9 112.2(6) . .
O21 O20 Mo1 O9 43.9(4) . .
Mo2 O20 Mo1 O9 178.0(2) . .
Mo3 O20 Mo1 O9 -88.9(2) . .
P1 O20 Mo1 O7 -46.1(4) . .
O19 O20 Mo1 O7 23.3(6) . .
O21 O20 Mo1 O7 -44.9(3) . .
Mo2 O20 Mo1 O7 89.2(2) . .
Mo3 O20 Mo1 O7 -177.7(2) . .
P1 O20 Mo1 O8 -129.1(4) . .
O19 O20 Mo1 O8 -59.7(6) . .
O21 O20 Mo1 O8 -127.9(4) . .
Mo2 O20 Mo1 O8 6.18(18) . .
Mo3 O20 Mo1 O8 99.3(3) . .
P1 O20 Mo1 O21 -1.2(3) . .
O19 O20 Mo1 O21 68.3(6) . .
Mo2 O20 Mo1 O21 134.1(4) . .
Mo3 O20 Mo1 O21 -132.8(4) . .
Mo3 O13 Mo2 O2 156.3(4) . .
Mo3 O13 Mo2 O8 55.6(4) . .
Mo3 O13 Mo2 O11 -29.9(8) . .
Mo3 O13 Mo2 O12 -102.8(5) . .
Mo3 O13 Mo2 O20 -7.8(4) . .
Mo3 O13 Mo2 O19 -39.5(4) . .
Mo1 O8 Mo2 O2 -152.9(4) . .
Mo1 O8 Mo2 O13 -50.3(4) . .
Mo1 O8 Mo2 O11 105.6(4) . .
Mo1 O8 Mo2 O12 33.5(7) . .
Mo1 O8 Mo2 O20 11.2(3) . .
Mo1 O8 Mo2 O19 42.1(4) . .
Mo4 O11 Mo2 O2 155.7(5) . .
Mo4 O11 Mo2 O13 -18.1(9) . .
Mo4 O11 Mo2 O8 -104.3(5) . .
Mo4 O11 Mo2 O12 55.0(5) . .
Mo4 O11 Mo2 O20 -38.0(5) . .
Mo4 O11 Mo2 O19 -7.4(4) . .
Mo5 O12 Mo2 O2 -155.2(4) . .
Mo5 O12 Mo2 O13 102.9(4) . .
Mo5 O12 Mo2 O8 18.4(8) . .
Mo5 O12 Mo2 O11 -54.0(4) . .
Mo5 O12 Mo2 O20 38.8(4) . .
Mo5 O12 Mo2 O19 8.8(4) . .
P1 O20 Mo2 O2 179.2(5) . .
O19 O20 Mo2 O2 -178.8(6) . .
O21 O20 Mo2 O2 108.9(8) . .
Mo1 O20 Mo2 O2 45.3(7) . .
Mo3 O20 Mo2 O2 -47.4(7) . .
P1 O20 Mo2 O13 -129.5(5) . .
O19 O20 Mo2 O13 -127.5(4) . .
O21 O20 Mo2 O13 160.2(6) . .
Mo1 O20 Mo2 O13 96.6(2) . .
Mo3 O20 Mo2 O13 3.92(18) . .
P1 O20 Mo2 O8 127.6(5) . .
O19 O20 Mo2 O8 129.5(4) . .
O21 O20 Mo2 O8 57.2(5) . .
Mo1 O20 Mo2 O8 -6.30(18) . .
Mo3 O20 Mo2 O8 -99.0(2) . .
P1 O20 Mo2 O11 41.7(4) . .
O19 O20 Mo2 O11 43.6(3) . .
O21 O20 Mo2 O11 -28.7(5) . .
Mo1 O20 Mo2 O11 -92.2(2) . .
Mo3 O20 Mo2 O11 175.1(2) . .
P1 O20 Mo2 O12 -44.3(4) . .
O19 O20 Mo2 O12 -42.4(3) . .
O21 O20 Mo2 O12 -114.7(5) . .
Mo1 O20 Mo2 O12 -178.2(2) . .
Mo3 O20 Mo2 O12 89.0(2) . .
P1 O20 Mo2 O19 -2.0(3) . .
O21 O20 Mo2 O19 -72.3(6) . .
Mo1 O20 Mo2 O19 -135.8(4) . .
Mo3 O20 Mo2 O19 131.4(4) . .
P1 O19 Mo2 O2 -179.1(5) . .
O21 O19 Mo2 O2 107.4(8) 3_575 .
O20 O19 Mo2 O2 178.9(6) . .
Mo5 O19 Mo2 O2 43.2(7) . .
P1 O19 Mo2 O13 47.8(4) . .
O21 O19 Mo2 O13 -25.8(6) 3_575 .
O20 O19 Mo2 O13 45.7(3) . .
Mo5 O19 Mo2 O13 -90.0(2) . .
P1 O19 Mo2 O8 -43.2(4) . .
O21 O19 Mo2 O8 -116.8(6) 3_575 .
O20 O19 Mo2 O8 -45.2(3) . .
Mo5 O19 Mo2 O8 179.07(19) . .
P1 O19 Mo2 O11 -127.9(5) . .
O21 O19 Mo2 O11 158.6(6) 3_575 .
O20 O19 Mo2 O11 -129.9(4) . .
Mo5 O19 Mo2 O11 94.4(3) . .
P1 O19 Mo2 O12 133.3(5) . .
O21 O19 Mo2 O12 59.7(5) 3_575 .
O20 O19 Mo2 O12 131.2(4) . .
Mo5 O19 Mo2 O12 -4.46(18) . .
P1 O19 Mo2 O20 2.0(3) . .
O21 O19 Mo2 O20 -71.5(6) 3_575 .
Mo5 O19 Mo2 O20 -135.7(4) . .
Mo6 O18 Mo3 O3 156.1(5) . .
Mo6 O18 Mo3 O14 52.9(5) . .
Mo6 O18 Mo3 O13 -102.8(5) . .
Mo6 O18 Mo3 O10 -28.7(9) . .
Mo6 O18 Mo3 O22 -7.6(4) . .
Mo6 O18 Mo3 O20 -40.3(5) . .
Mo4 O14 Mo3 O3 -153.8(5) 3_575 .
Mo4 O14 Mo3 O18 -51.9(6) 3_575 .
Mo4 O14 Mo3 O13 35.0(9) 3_575 .
Mo4 O14 Mo3 O10 105.3(5) 3_575 .
Mo4 O14 Mo3 O22 10.2(5) 3_575 .
Mo4 O14 Mo3 O20 42.7(5) 3_575 .
Mo2 O13 Mo3 O3 -154.8(4) . .
Mo2 O13 Mo3 O18 103.5(4) . .
Mo2 O13 Mo3 O14 16.4(8) . .
Mo2 O13 Mo3 O10 -54.3(4) . .
Mo2 O13 Mo3 O22 38.5(4) . .
Mo2 O13 Mo3 O20 7.7(4) . .
Mo1 O10 Mo3 O3 158.2(4) . .
Mo1 O10 Mo3 O18 -16.9(8) . .
Mo1 O10 Mo3 O14 -99.1(5) . .
Mo1 O10 Mo3 O13 57.9(5) . .
Mo1 O10 Mo3 O22 -36.1(5) . .
Mo1 O10 Mo3 O20 -4.0(4) . .
P1 O22 Mo3 O3 179.8(5) . .
Mo4 O22 Mo3 O3 45.4(7) 3_575 .
Mo6 O22 Mo3 O3 -48.4(7) . .
P1 O22 Mo3 O18 -127.7(5) . .
Mo4 O22 Mo3 O18 97.9(3) 3_575 .
Mo6 O22 Mo3 O18 4.1(2) . .
P1 O22 Mo3 O14 129.1(5) . .
Mo4 O22 Mo3 O14 -5.3(2) 3_575 .
Mo6 O22 Mo3 O14 -99.1(3) . .
P1 O22 Mo3 O13 -40.9(4) . .
Mo4 O22 Mo3 O13 -175.3(2) 3_575 .
Mo6 O22 Mo3 O13 90.9(2) . .
P1 O22 Mo3 O10 44.1(4) . .
Mo4 O22 Mo3 O10 -90.2(2) 3_575 .
Mo6 O22 Mo3 O10 175.9(2) . .
P1 O22 Mo3 O20 0.7(3) . .
Mo4 O22 Mo3 O20 -133.7(4) 3_575 .
Mo6 O22 Mo3 O20 132.4(4) . .
P1 O20 Mo3 O3 -179.9(4) . .
O19 O20 Mo3 O3 112.3(7) . .
O21 O20 Mo3 O3 -111.8(7) . .
Mo2 O20 Mo3 O3 44.9(6) . .
Mo1 O20 Mo3 O3 -47.9(6) . .
P1 O20 Mo3 O18 44.9(4) . .
O19 O20 Mo3 O18 -22.9(6) . .
O21 O20 Mo3 O18 113.0(5) . .
Mo2 O20 Mo3 O18 -90.3(2) . .
Mo1 O20 Mo3 O18 176.9(2) . .
P1 O20 Mo3 O14 -45.1(4) . .
O19 O20 Mo3 O14 -112.9(5) . .
O21 O20 Mo3 O14 23.0(5) . .
Mo2 O20 Mo3 O14 179.7(2) . .
Mo1 O20 Mo3 O14 86.9(2) . .
P1 O20 Mo3 O13 131.3(4) . .
O19 O20 Mo3 O13 63.5(5) . .
O21 O20 Mo3 O13 -160.6(6) . .
Mo2 O20 Mo3 O13 -3.88(18) . .
Mo1 O20 Mo3 O13 -96.7(3) . .
P1 O20 Mo3 O10 -130.1(5) . .
O19 O20 Mo3 O10 162.2(6) . .
O21 O20 Mo3 O10 -61.9(5) . .
Mo2 O20 Mo3 O10 94.8(3) . .
Mo1 O20 Mo3 O10 1.94(18) . .
P1 O20 Mo3 O22 -0.7(3) . .
O19 O20 Mo3 O22 -68.4(6) . .
O21 O20 Mo3 O22 67.5(5) . .
Mo2 O20 Mo3 O22 -135.8(4) . .
Mo1 O20 Mo3 O22 131.3(4) . .
Mo2 O11 Mo4 O4 -156.7(5) . .
Mo2 O11 Mo4 O15 -55.9(5) . .
Mo2 O11 Mo4 O14 24.7(9) . 3_575
Mo2 O11 Mo4 O16 103.4(5) . .
Mo2 O11 Mo4 O22 39.3(5) . 3_575
Mo5 O15 Mo4 O4 153.2(4) . .
Mo5 O15 Mo4 O11 51.4(5) . .
Mo5 O15 Mo4 O14 -105.3(5) . 3_575
Mo5 O15 Mo4 O16 -30.9(9) . .
Mo5 O15 Mo4 O22 -42.6(5) . 3_575
Mo6 O16 Mo4 O4 159.3(5) 3_575 .
Mo6 O16 Mo4 O11 -99.1(5) 3_575 .
Mo6 O16 Mo4 O15 -16.7(9) 3_575 .
Mo6 O16 Mo4 O14 57.8(5) 3_575 3_575
Mo6 O16 Mo4 O22 -3.7(4) 3_575 3_575
Mo2 O12 Mo5 O5 154.8(4) . .
Mo2 O12 Mo5 O17 -100.9(4) . .
Mo2 O12 Mo5 O15 55.2(4) . .
Mo2 O12 Mo5 O9 -20.1(8) . 3_575
Mo2 O12 Mo5 O19 -8.9(4) . .
Mo2 O12 Mo5 O21 -38.3(5) . 3_575
Mo6 O17 Mo5 O5 -153.3(5) . .
Mo6 O17 Mo5 O12 105.1(5) . .
Mo6 O17 Mo5 O15 19.7(9) . .
Mo6 O17 Mo5 O9 -52.8(5) . 3_575
Mo6 O17 Mo5 O19 40.2(5) . .
Mo6 O17 Mo5 O21 9.1(4) . 3_575
Mo4 O15 Mo5 O5 -154.0(4) . .
Mo4 O15 Mo5 O12 -52.3(5) . .
Mo4 O15 Mo5 O17 32.9(8) . .
Mo4 O15 Mo5 O9 106.1(5) . 3_575
Mo4 O15 Mo5 O19 10.4(4) . .
Mo4 O15 Mo5 O21 42.4(5) . 3_575
P1 O19 Mo5 O5 176.1(5) . .
O21 O19 Mo5 O5 176.1(6) 3_575 .
O20 O19 Mo5 O5 -108.6(8) . .
Mo2 O19 Mo5 O5 -47.3(7) . .
P1 O19 Mo5 O12 -132.1(5) . .
O21 O19 Mo5 O12 -132.1(4) 3_575 .
O20 O19 Mo5 O12 -56.7(6) . .
Mo2 O19 Mo5 O12 4.54(18) . .
P1 O19 Mo5 O17 -44.3(5) . .
O21 O19 Mo5 O17 -44.3(3) 3_575 .
O20 O19 Mo5 O17 31.0(6) . .
Mo2 O19 Mo5 O17 92.3(2) . .
P1 O19 Mo5 O15 126.7(5) . .
O21 O19 Mo5 O15 126.8(4) 3_575 .
O20 O19 Mo5 O15 -157.9(6) . .
Mo2 O19 Mo5 O15 -96.6(3) . .
P1 O19 Mo5 O9 43.7(5) . 3_575
O21 O19 Mo5 O9 43.7(3) 3_575 3_575
O20 O19 Mo5 O9 119.0(6) . 3_575
Mo2 O19 Mo5 O9 -179.7(2) . 3_575
P1 O19 Mo5 O21 0.0(3) . 3_575
O20 O19 Mo5 O21 75.3(6) . 3_575
Mo2 O19 Mo5 O21 136.6(4) . 3_575
Mo5 O17 Mo6 O6 154.6(5) . .
Mo5 O17 Mo6 O7 51.0(5) . 3_575
Mo5 O17 Mo6 O16 -31.8(9) . 3_575
Mo5 O17 Mo6 O18 -105.9(5) . .
Mo5 O17 Mo6 O22 -42.1(5) . .
Mo5 O17 Mo6 O21 -9.1(4) . 3_575
Mo3 O18 Mo6 O6 -155.7(5) . .
Mo3 O18 Mo6 O7 26.8(9) . 3_575
Mo3 O18 Mo6 O16 -55.0(5) . 3_575
Mo3 O18 Mo6 O17 102.6(5) . .
Mo3 O18 Mo6 O22 7.6(4) . .
Mo3 O18 Mo6 O21 40.1(5) . 3_575
P1 O22 Mo6 O6 177.5(4) . .
Mo4 O22 Mo6 O6 -50.0(7) 3_575 .
Mo3 O22 Mo6 O6 44.1(7) . .
P1 O22 Mo6 O7 -42.9(4) . 3_575
Mo4 O22 Mo6 O7 89.6(2) 3_575 3_575
Mo3 O22 Mo6 O7 -176.3(2) . 3_575
P1 O22 Mo6 O16 -130.6(5) . 3_575
Mo4 O22 Mo6 O16 2.0(2) 3_575 3_575
Mo3 O22 Mo6 O16 96.0(3) . 3_575
P1 O22 Mo6 O17 44.9(4) . .
Mo4 O22 Mo6 O17 177.5(2) 3_575 .
Mo3 O22 Mo6 O17 -88.5(2) . .
P1 O22 Mo6 O18 129.5(5) . .
Mo4 O22 Mo6 O18 -98.0(3) 3_575 .
Mo3 O22 Mo6 O18 -4.0(2) . .
P1 O22 Mo6 O21 0.3(3) . 3_575
Mo4 O22 Mo6 O21 132.9(4) 3_575 3_575
Mo3 O22 Mo6 O21 -133.1(4) . 3_575
C2 P3 C1 C6 3.3(6) . .
C5 P3 C1 C6 -118.2(5) . .
C7 P3 C1 C6 124.0(5) . .
C2 P3 C1 C3 -178.4(5) . .
C5 P3 C1 C3 60.1(5) . .
C7 P3 C1 C3 -57.6(5) . .
C5 P3 C2 C24 -2.9(6) . .
C7 P3 C2 C24 115.3(5) . .
C1 P3 C2 C24 -123.1(5) . .
C5 P3 C2 C4 172.5(5) . .
C7 P3 C2 C4 -69.3(5) . .
C1 P3 C2 C4 52.3(5) . .
C6 C1 C3 C9 -0.5(9) . .
P3 C1 C3 C9 -178.9(5) . .
C24 C2 C4 C35 -3.3(9) . .
P3 C2 C4 C35 -179.0(5) . .
C2 P3 C5 C12 -109.4(6) . .
C7 P3 C5 C12 131.3(6) . .
C1 P3 C5 C12 11.6(6) . .
C2 P3 C5 C19 68.7(6) . .
C7 P3 C5 C19 -50.6(6) . .
C1 P3 C5 C19 -170.3(5) . .
C3 C1 C6 C13 1.5(9) . .
P3 C1 C6 C13 179.8(5) . .
C2 P3 C7 C36 -172.1(6) . .
C5 P3 C7 C36 -51.7(6) . .
C1 P3 C7 C36 66.8(6) . .
C2 P3 C7 C29 5.2(7) . .
C5 P3 C7 C29 125.6(7) . .
C1 P3 C7 C29 -115.9(7) . .
C20 P2 C8 C10 20.2(7) . .
C16 P2 C8 C10 -98.0(6) . .
C18 P2 C8 C10 139.5(6) 2_545 .
C20 P2 C8 C39 -159.7(6) . .
C16 P2 C8 C39 82.1(6) . .
C18 P2 C8 C39 -40.4(6) 2_545 .
C1 C3 C9 C21 -1.1(10) . .
C39 C8 C10 C40 3.1(11) . .
P2 C8 C10 C40 -176.8(6) . .
C19 C5 C12 C15 -1.0(10) . .
P3 C5 C12 C15 177.0(5) . .
C1 C6 C13 C21 -0.9(10) . .
C5 C12 C15 C22 -0.4(10) . .
C33 C11 C16 C37 0.5(12) . .
C33 C11 C16 P2 178.8(6) . .
C20 P2 C16 C37 -134.1(6) . .
C18 P2 C16 C37 105.5(7) 2_545 .
C8 P2 C16 C37 -15.4(7) . .
C20 P2 C16 C11 47.5(6) . .
C18 P2 C16 C11 -72.9(6) 2_545 .
C8 P2 C16 C11 166.2(5) . .
C22 C14 C19 C5 -7.2(12) . .
C12 C5 C19 C14 4.9(10) . .
P3 C5 C19 C14 -173.3(6) . .
C16 P2 C20 C23 -140.4(6) . .
C18 P2 C20 C23 -19.0(7) 2_545 .
C8 P2 C20 C23 99.5(6) . .
C16 P2 C20 C30 45.2(6) . .
C18 P2 C20 C30 166.5(5) 2_545 .
C8 P2 C20 C30 -75.0(6) . .
C3 C9 C21 C13 1.7(10) . .
C6 C13 C21 C9 -0.7(10) . .
C19 C14 C22 C15 5.8(11) . .
C12 C15 C22 C14 -2.0(11) . .
C30 C20 C23 C26 -0.9(12) . .
P2 C20 C23 C26 -175.4(7) . .
C4 C2 C24 C31 3.4(9) . .
P3 C2 C24 C31 179.1(5) . .
C28 C18 C25 C27 3.0(11) . .
P2 C18 C25 C27 -174.8(6) 2 .
C20 C23 C26 C34 0.2(13) . .
C18 C25 C27 C38 -1.6(12) . .
C25 C18 C28 C45 -5.4(12) . .
P2 C18 C28 C45 172.3(7) 2 .
C36 C7 C29 C50 0.3(14) . .
P3 C7 C29 C50 -177.1(9) . .
C23 C20 C30 C41 1.8(11) . .
P2 C20 C30 C41 176.4(6) . .
C2 C24 C31 C17 -2.1(11) . .
C35 C17 C31 C24 0.4(11) . .
C16 C11 C33 C32 -0.7(12) . .
C44 C32 C33 C11 1.4(14) . .
C23 C26 C34 C41 -0.4(14) . .
C2 C4 C35 C17 1.8(10) . .
C31 C17 C35 C4 -0.3(10) . .
C29 C7 C36 C46 6.1(12) . .
P3 C7 C36 C46 -176.5(7) . .
C11 C16 C37 C44 -1.0(13) . .
P2 C16 C37 C44 -179.3(7) . .
C25 C27 C38 C45 2.7(14) . .
C10 C8 C39 C49 -6.6(12) . .
P2 C8 C39 C49 173.4(7) . .
C8 C10 C40 C43 0.8(12) . .
C26 C34 C41 C30 1.3(14) . .
C20 C30 C41 C34 -2.0(12) . .
C10 C40 C43 C49 -1.6(13) . .
C33 C32 C44 C37 -1.8(14) . .
C16 C37 C44 C32 1.6(14) . .
C27 C38 C45 C28 -5.0(15) . .
C18 C28 C45 C38 6.4(14) . .
C7 C36 C46 C42 -7.8(14) . .
C50 C42 C46 C36 3.1(16) . .
C47 N1 C48 O23 -170.5(13) . .
C51 N1 C48 O23 13(2) . .
C40 C43 C49 C39 -1.7(14) . .
C8 C39 C49 C43 5.7(14) . .
C7 C29 C50 C42 -5.0(18) . .
C46 C42 C50 C29 3.3(17) . .
O24 C52 N2 C53 -13(2) . .
O24 C52 N2 C54 -178.4(15) . .
